data_2105767
loop_
_publ_author_name
'Hau, Sam C. K.'
'Tam, Dennis Y. S.'
'Mak, Thomas C. W.'

_publ_section_title
;
 Organosilver(I) framework assembly with trifluoroacetate and
 enediyne-functionalized alicycles
;
_journal_coeditor_code BI5014
_journal_issue 1
_journal_name_full 'Acta Crystallographica Section B'
_journal_page_first 37
_journal_page_last 46
_journal_paper_doi 10.1107/S2052520614000171
_journal_volume 70
_journal_year 2014
_chemical_formula_moiety
;
 7(Ag +), (C12 H12 2-), 5(C2 F3 O2 -), 5(C2 H6 S O)
;
_chemical_formula_sum 'C32 H42 Ag7 F15 O15 S5'
_chemical_formula_weight 1867.04
_space_group_crystal_system monoclinic
_space_group_IT_number 9
_space_group_name_Hall 'C -2yc'
_space_group_name_H-M_alt 'C 1 c 1'
_symmetry_space_group_name_Hall 'C -2yc'
_symmetry_space_group_name_H-M 'C 1 c 1'
_atom_sites_solution_hydrogens geom
_audit_creation_method SHELXL-2013
_cell_angle_alpha 90
_cell_angle_beta 117.8020(10)
_cell_angle_gamma 90
_cell_formula_units_Z 4
_cell_length_a 17.8567(17)
_cell_length_b 21.007(2)
_cell_length_c 16.044(3)
_cell_measurement_temperature 173(2)
_cell_volume 5323.6(12)
_computing_cell_refinement 'SAINT (Bruker, 2003)'
_computing_data_collection 'APEX2 (Bruker, 2003)'
_computing_data_reduction SAINT
_computing_molecular_graphics 'DIAMOND (Brandenburg, 2009)'
_computing_publication_material SHELXL-2013
_computing_structure_refinement 'SHELXL-2013 (Sheldrick, 2008)'
_computing_structure_solution 'SHELXS-97 (Sheldrick, 2008)'
_diffrn_ambient_temperature 173(2)
_diffrn_measured_fraction_theta_full 0.998
_diffrn_measured_fraction_theta_max 0.998
_diffrn_measurement_device_type 'Bruker APEX-II CCD diffractometer'
_diffrn_measurement_method '\f and \w scan'
_diffrn_radiation_type MoK\a
_diffrn_radiation_wavelength 0.71073
_diffrn_reflns_av_R_equivalents 0.1020
_diffrn_reflns_limit_h_max 21
_diffrn_reflns_limit_h_min -20
_diffrn_reflns_limit_k_max 25
_diffrn_reflns_limit_k_min -25
_diffrn_reflns_limit_l_max 19
_diffrn_reflns_limit_l_min -19
_diffrn_reflns_number 19165
_diffrn_reflns_theta_full 25.242
_diffrn_reflns_theta_max 25.245
_diffrn_reflns_theta_min 2.412
_exptl_absorpt_coefficient_mu 2.828
_exptl_absorpt_correction_T_max 0.3976
_exptl_absorpt_correction_T_min 0.3322
_exptl_absorpt_correction_type multi-scan
_exptl_absorpt_process_details 'SADABS (Bruker, 2003)'
_exptl_crystal_colour yellow
_exptl_crystal_density_diffrn 2.329
_exptl_crystal_description block
_exptl_crystal_F_000 3592
_exptl_crystal_size_max 0.500
_exptl_crystal_size_mid 0.400
_exptl_crystal_size_min 0.400
_refine_diff_density_max 1.674
_refine_diff_density_min -1.381
_refine_ls_abs_structure_details
;
 Refined as an inversion twin.
;
_refine_ls_abs_structure_Flack 0.48(12)
_refine_ls_extinction_method none
_refine_ls_goodness_of_fit_ref 1.048
_refine_ls_hydrogen_treatment constr
_refine_ls_matrix_type full
_refine_ls_number_parameters 668
_refine_ls_number_reflns 6449
_refine_ls_number_restraints 184
_refine_ls_restrained_S_all 1.053
_refine_ls_R_factor_all 0.0883
_refine_ls_R_factor_gt 0.0658
_refine_ls_shift/su_max 0.000
_refine_ls_shift/su_mean 0.000
_refine_ls_structure_factor_coef Fsqd
_refine_ls_weighting_details 'w=1/[\s^2^(Fo^2^)+(0.0867P)^2^] where P=(Fo^2^+2Fc^2^)/3'
_refine_ls_weighting_scheme calc
_refine_ls_wR_factor_gt 0.1547
_refine_ls_wR_factor_ref 0.1653
_reflns_number_gt 5135
_reflns_number_total 6449
_reflns_threshold_expression 'I > 2\s(I)'
_cod_data_source_file bi5014sup1.cif
_cod_data_source_block III
_cod_database_code 2105767
_cod_database_fobs_code 2105767
_shelx_space_group_comment
;
The symmetry employed for this shelxl refinement is uniquely defined
by the following loop, which should always be used as a source of
symmetry information in preference to the above space-group names.
They are only intended as comments.
;
_shelx_estimated_absorpt_t_min 0.332
_shelx_estimated_absorpt_t_max 0.398

loop_
_space_group_symop_operation_xyz
'x, y, z'
'x, -y, z+1/2'
'x+1/2, y+1/2, z'
'x+1/2, -y+1/2, z+1/2'

loop_
_atom_site_type_symbol
_atom_site_label
_atom_site_fract_x
_atom_site_fract_y
_atom_site_fract_z
_atom_site_U_iso_or_equiv
_atom_site_adp_type
_atom_site_calc_flag
_atom_site_occupancy
_atom_site_disorder_assembly
_atom_site_disorder_group
Ag Ag1 0.05523(11) 0.21197(9) 0.41366(11) 0.0285(4) Uani d 1 . .
Ag Ag2 0.11214(12) 0.33360(9) 0.38233(13) 0.0367(5) Uani d 1 . .
Ag Ag3 0.04057(10) 0.24222(8) 0.22717(11) 0.0228(4) Uani d 1 . .
Ag Ag4 0.14247(13) 0.12186(9) 0.34269(15) 0.0404(5) Uani d 1 . .
Ag Ag5 0.40369(11) 0.32840(8) 0.72935(12) 0.0299(4) Uani d 1 . .
Ag Ag6 0.42058(11) 0.19386(9) 0.76250(12) 0.0301(4) Uani d 1 . .
Ag Ag7 0.25700(11) 0.23919(10) 0.61825(13) 0.0386(5) Uani d 1 . .
C C1 0.1493(14) 0.2320(11) 0.3680(15) 0.029(5) Uani d 1 . .
C C2 0.2257(15) 0.2297(12) 0.4068(15) 0.031(5) Uani d 1 . .
C C3 0.3177(14) 0.2338(14) 0.4484(14) 0.037(6) Uani d 1 . .
C C4 0.3576(14) 0.2431(12) 0.5497(16) 0.033(6) Uani d 1 . .
C C5 0.3974(13) 0.2495(12) 0.6349(15) 0.032(6) Uani d 1 . .
C C6 0.3601(19) 0.2232(16) 0.400(2) 0.060(9) Uani d 0.6667 A 1
C C7 0.460(2) 0.220(2) 0.451(3) 0.053(4) Uiso d 0.6667 A 1
H H7A 0.4833 0.2536 0.4997 0.064 Uiso calc 0.6667 A 1
H H7B 0.4784 0.1781 0.4842 0.064 Uiso calc 0.6667 A 1
C C8 0.496(2) 0.227(2) 0.386(3) 0.053(4) Uiso d 0.6667 A 1
H H8A 0.4831 0.1879 0.3469 0.064 Uiso calc 0.6667 A 1
H H8B 0.5588 0.2293 0.4237 0.064 Uiso calc 0.6667 A 1
C C9 0.466(3) 0.283(2) 0.322(3) 0.053(4) Uiso d 0.6667 A 1
H H9A 0.4643 0.3201 0.3599 0.064 Uiso calc 0.6667 A 1
H H9B 0.5098 0.2933 0.3022 0.064 Uiso calc 0.6667 A 1
C C10 0.384(3) 0.279(2) 0.238(3) 0.053(4) Uiso d 0.6667 A 1
H H10A 0.3923 0.2493 0.1949 0.064 Uiso calc 0.6667 A 1
H H10B 0.3744 0.3217 0.2072 0.064 Uiso calc 0.6667 A 1
C C11 0.305(3) 0.261(2) 0.237(3) 0.053(4) Uiso d 0.6667 A 1
H H11A 0.2848 0.2967 0.2622 0.064 Uiso calc 0.6667 A 1
H H11B 0.2610 0.2534 0.1711 0.064 Uiso calc 0.6667 A 1
C C12 0.314(3) 0.204(2) 0.293(2) 0.053(4) Uiso d 0.6667 A 1
H H12A 0.3476 0.1712 0.2805 0.064 Uiso calc 0.6667 A 1
H H12B 0.2577 0.1853 0.2769 0.064 Uiso calc 0.6667 A 1
C C6' 0.3601(19) 0.2232(16) 0.400(2) 0.060(9) Uani d 0.3333 A 2
C C7' 0.454(3) 0.249(3) 0.441(4) 0.053(4) Uiso d 0.3333 A 2
H H7'1 0.4538 0.2915 0.4141 0.064 Uiso calc 0.3333 A 2
H H7'2 0.4789 0.2538 0.5103 0.064 Uiso calc 0.3333 A 2
C C8' 0.508(3) 0.206(4) 0.420(4) 0.053(4) Uiso d 0.3333 A 2
H H8'1 0.4946 0.1614 0.4288 0.064 Uiso calc 0.3333 A 2
H H8'2 0.5679 0.2138 0.4652 0.064 Uiso calc 0.3333 A 2
C C9' 0.498(4) 0.212(4) 0.322(4) 0.053(4) Uiso d 0.3333 A 2
H H9'1 0.5355 0.2468 0.3223 0.064 Uiso calc 0.3333 A 2
H H9'2 0.5192 0.1721 0.3071 0.064 Uiso calc 0.3333 A 2
C C10' 0.413(4) 0.224(4) 0.244(4) 0.053(4) Uiso d 0.3333 A 2
H H10C 0.3857 0.1821 0.2242 0.064 Uiso calc 0.3333 A 2
H H10D 0.4217 0.2405 0.1913 0.064 Uiso calc 0.3333 A 2
C C11' 0.350(5) 0.266(3) 0.251(4) 0.053(4) Uiso d 0.3333 A 2
H H11C 0.3799 0.3037 0.2901 0.064 Uiso calc 0.3333 A 2
H H11D 0.3108 0.2819 0.1871 0.064 Uiso calc 0.3333 A 2
C C12' 0.302(3) 0.234(4) 0.292(3) 0.053(4) Uiso d 0.3333 A 2
H H12C 0.2804 0.1932 0.2597 0.064 Uiso calc 0.3333 A 2
H H12D 0.2530 0.2611 0.2822 0.064 Uiso calc 0.3333 A 2
S S1 0.1405(4) 0.1037(3) 0.6040(5) 0.0442(16) Uani d 1 . .
O O11 0.1697(11) 0.1449(9) 0.5468(13) 0.045(4) Uani d 1 . .
C C23 0.0815(19) 0.0433(14) 0.5270(18) 0.060(9) Uani d 1 . .
H H23A 0.0233 0.0580 0.4878 0.091 Uiso calc 1 . .
H H23B 0.0809 0.0059 0.5632 0.091 Uiso calc 1 . .
H H23C 0.1069 0.0319 0.4865 0.091 Uiso calc 1 . .
C C24 0.2318(17) 0.0575(15) 0.674(2) 0.058(8) Uani d 1 . .
H H24A 0.2565 0.0418 0.6349 0.086 Uiso calc 1 . .
H H24B 0.2159 0.0214 0.7012 0.086 Uiso calc 1 . .
H H24C 0.2734 0.0840 0.7250 0.086 Uiso calc 1 . .
S S2 0.3256(7) 0.0485(5) 0.4307(7) 0.048(3) Uani d 0.6667 B 1
O O12 0.2326(14) 0.0380(10) 0.4092(17) 0.108(12) Uani d 0.6667 B 1
C C25 0.370(2) -0.0299(15) 0.448(3) 0.110(18) Uani d 0.6667 B 1
H H25A 0.3714 -0.0488 0.5048 0.165 Uiso calc 0.6667 B 1
H H25B 0.4282 -0.0272 0.4566 0.165 Uiso calc 0.6667 B 1
H H25C 0.3359 -0.0564 0.3934 0.165 Uiso calc 0.6667 B 1
C C26 0.372(3) 0.0777(19) 0.542(3) 0.100(15) Uani d 0.6667 B 1
H H26A 0.3312 0.1025 0.5528 0.149 Uiso calc 0.6667 B 1
H H26B 0.4200 0.1052 0.5510 0.149 Uiso calc 0.6667 B 1
H H26C 0.3934 0.0424 0.5872 0.149 Uiso calc 0.6667 B 1
S S2' 0.3112(13) 0.0132(10) 0.4949(14) 0.060(6) Uani d 0.3333 B 2
O O12' 0.2326(14) 0.0380(10) 0.4092(17) 0.108(12) Uani d 0.3333 B 2
C C25' 0.370(2) -0.0299(15) 0.448(3) 0.110(18) Uani d 0.3333 B 2
H H25D 0.3406 -0.0278 0.3794 0.165 Uiso calc 0.3333 B 2
H H25E 0.3760 -0.0744 0.4686 0.165 Uiso calc 0.3333 B 2
H H25F 0.4267 -0.0108 0.4718 0.165 Uiso calc 0.3333 B 2
C C26' 0.372(3) 0.0777(19) 0.542(3) 0.100(15) Uani d 0.3333 B 2
H H26D 0.4154 0.0802 0.5204 0.149 Uiso calc 0.3333 B 2
H H26E 0.4005 0.0744 0.6111 0.149 Uiso calc 0.3333 B 2
H H26F 0.3373 0.1161 0.5226 0.149 Uiso calc 0.3333 B 2
S S3 0.2714(4) 0.4024(3) 0.5144(4) 0.0405(15) Uani d 1 . .
O O13 0.3128(10) 0.4037(8) 0.6203(11) 0.035(4) Uani d 1 . .
C C27 0.2331(19) 0.4778(11) 0.477(2) 0.063(9) Uani d 1 . .
H H27A 0.1902 0.4881 0.4966 0.094 Uiso calc 1 . .
H H27B 0.2077 0.4798 0.4081 0.094 Uiso calc 1 . .
H H27C 0.2796 0.5085 0.5047 0.094 Uiso calc 1 . .
C C28 0.358(3) 0.4030(17) 0.487(3) 0.073(10) Uani d 1 . .
H H28A 0.3746 0.4471 0.4833 0.110 Uiso calc 1 . .
H H28B 0.3412 0.3818 0.4263 0.110 Uiso calc 1 . .
H H28C 0.4067 0.3804 0.5364 0.110 Uiso calc 1 . .
S S4 0.4745(4) 0.4813(3) 0.7282(4) 0.0389(14) Uani d 1 . .
O O14 0.5033(9) 0.4228(8) 0.7893(11) 0.035(4) Uani d 1 . .
C C29 0.5619(17) 0.5350(14) 0.778(2) 0.053(7) Uani d 1 . .
H H29A 0.5843 0.5363 0.8466 0.080 Uiso calc 1 . .
H H29B 0.5431 0.5777 0.7519 0.080 Uiso calc 1 . .
H H29C 0.6063 0.5205 0.7628 0.080 Uiso calc 1 . .
C C30 0.411(2) 0.5198(14) 0.766(3) 0.062(8) Uani d 1 . .
H H30A 0.3588 0.4951 0.7473 0.092 Uiso calc 1 . .
H H30B 0.3962 0.5621 0.7370 0.092 Uiso calc 1 . .
H H30C 0.4408 0.5240 0.8346 0.092 Uiso calc 1 . .
S S5 0.0839(6) 0.3477(5) 0.5827(7) 0.044(2) Uani d 0.6667 C 1
O O15 0.1280(12) 0.2986(9) 0.5517(11) 0.049(5) Uani d 0.6667 C 1
C C31 0.168(3) 0.385(2) 0.688(3) 0.061(15) Uiso d 0.6667 C 1
H H31A 0.2063 0.3521 0.7292 0.091 Uiso calc 0.6667 C 1
H H31B 0.1430 0.4082 0.7219 0.091 Uiso calc 0.6667 C 1
H H31C 0.2000 0.4147 0.6694 0.091 Uiso calc 0.6667 C 1
C C32 0.033(3) 0.294(2) 0.631(3) 0.061(12) Uiso d 0.6667 C 1
H H32A -0.0054 0.2651 0.5816 0.092 Uiso calc 0.6667 C 1
H H32B 0.0017 0.3186 0.6560 0.092 Uiso calc 0.6667 C 1
H H32C 0.0769 0.2685 0.6823 0.092 Uiso calc 0.6667 C 1
S S5' 0.0961(11) 0.3024(9) 0.6267(12) 0.033(4) Uani d 0.3333 C 2
O O15' 0.1280(12) 0.2986(9) 0.5517(11) 0.049(5) Uani d 0.3333 C 2
C C31' 0.164(3) 0.365(3) 0.706(4) 0.027(17) Uiso d 0.3333 C 2
H H31D 0.2204 0.3622 0.7096 0.040 Uiso calc 0.3333 C 2
H H31E 0.1695 0.3582 0.7692 0.040 Uiso calc 0.3333 C 2
H H31F 0.1393 0.4064 0.6823 0.040 Uiso calc 0.3333 C 2
C C32' -0.002(3) 0.347(3) 0.557(4) 0.024(14) Uiso d 0.3333 C 2
H H32D 0.0031 0.3719 0.5085 0.037 Uiso calc 0.3333 C 2
H H32E -0.0133 0.3755 0.5983 0.037 Uiso calc 0.3333 C 2
H H32F -0.0497 0.3169 0.5265 0.037 Uiso calc 0.3333 C 2
O O1 0.1682(14) 0.3887(11) 0.2927(12) 0.070(7) Uani d 1 . .
O O2 0.0739(13) 0.3357(10) 0.1674(12) 0.059(6) Uani d 1 . .
C C13 0.1275(14) 0.3779(11) 0.2075(16) 0.032(5) Uani d 1 . .
C C14 0.1460(12) 0.4217(10) 0.1450(13) 0.055(8) Uani d 1 . .
F F1 0.168(2) 0.3874(12) 0.094(2) 0.175(14) Uani d 1 . .
F F2 0.2057(15) 0.4624(13) 0.1887(17) 0.149(11) Uani d 1 . .
F F3 0.0804(13) 0.4543(13) 0.0890(17) 0.138(11) Uani d 1 . .
O O3 0.0449(12) 0.4248(9) 0.3854(14) 0.058(5) Uani d 1 . .
O O4 -0.0666(12) 0.4133(8) 0.2481(14) 0.063(6) Uani d 1 . .
C C15 -0.0124(16) 0.4448(13) 0.3141(18) 0.041(6) Uani d 1 . .
C C16 -0.0154(10) 0.5179(9) 0.2985(12) 0.052(7) Uani d 1 . .
F F4 0.0272(12) 0.5489(9) 0.3757(12) 0.109(8) Uani d 1 . .
F F5 -0.0922(10) 0.5377(9) 0.2602(14) 0.090(6) Uani d 1 . .
F F6 0.0159(14) 0.5314(11) 0.2429(16) 0.115(9) Uani d 1 . .
O O5 0.0744(14) 0.1829(11) 0.1306(12) 0.060(6) Uani d 1 . .
O O6 0.1345(17) 0.0909(9) 0.1980(15) 0.068(7) Uani d 1 . .
C C17 0.1162(17) 0.1374(14) 0.1374(17) 0.040(6) Uani d 1 . .
C C18 0.1431(10) 0.1278(7) 0.0598(12) 0.046(7) Uani d 1 . .
F F7 0.2067(10) 0.0910(8) 0.0838(13) 0.082(6) Uani d 1 . .
F F8 0.0799(10) 0.1051(7) -0.0134(11) 0.073(5) Uani d 1 . .
F F9 0.1611(11) 0.1827(6) 0.0373(14) 0.074(5) Uani d 1 . .
O O7 0.3642(11) 0.3586(9) 0.8370(12) 0.042(4) Uani d 1 . .
O O8 0.4700(11) 0.3179(9) 0.9668(12) 0.041(4) Uani d 1 . .
C C19 0.4033(16) 0.3439(11) 0.9230(18) 0.033(6) Uani d 1 . .
C C20 0.3588(11) 0.3657(9) 0.9832(12) 0.051(8) Uani d 1 . .
F F10 0.2800(9) 0.3798(9) 0.9324(12) 0.082(6) Uani d 1 . .
F F11 0.3631(16) 0.3225(11) 1.0419(16) 0.132(10) Uani d 1 . .
F F12 0.3974(12) 0.4152(11) 1.0302(15) 0.119(9) Uani d 1 . .
O O9 0.3629(15) 0.1800(11) 0.8611(15) 0.065(6) Uani d 1 . .
O O10 0.2374(12) 0.2199(12) 0.7479(13) 0.061(6) Uani d 1 . .
C C21 0.2898(19) 0.2016(14) 0.833(2) 0.048(7) Uani d 1 . .
C C22 0.2478(11) 0.1923(8) 0.8957(12) 0.051(7) Uani d 1 . .
F F13 0.2009(12) 0.2400(8) 0.8908(13) 0.080(6) Uani d 1 . .
F F14 0.3049(10) 0.1852(10) 0.9817(12) 0.097(7) Uani d 1 . .
F F15 0.2010(12) 0.1418(8) 0.8727(14) 0.090(6) Uani d 1 . .

loop_
_atom_site_aniso_label
_atom_site_aniso_U_11
_atom_site_aniso_U_22
_atom_site_aniso_U_33
_atom_site_aniso_U_12
_atom_site_aniso_U_13
_atom_site_aniso_U_23
Ag1 0.0239(8) 0.0374(10) 0.0222(7) -0.0042(7) 0.0091(7) 0.0028(7)
Ag2 0.0384(10) 0.0279(9) 0.0333(9) -0.0004(8) 0.0080(8) -0.0014(8)
Ag3 0.0174(7) 0.0303(9) 0.0177(7) 0.0011(7) 0.0056(6) 0.0007(7)
Ag4 0.0410(11) 0.0316(10) 0.0515(11) -0.0018(9) 0.0240(9) 0.0001(9)
Ag5 0.0268(8) 0.0346(10) 0.0242(8) 0.0058(7) 0.0083(7) -0.0007(7)
Ag6 0.0285(9) 0.0320(10) 0.0308(8) 0.0000(8) 0.0146(7) 0.0074(7)
Ag7 0.0203(9) 0.0668(14) 0.0263(8) -0.0059(9) 0.0088(7) 0.0002(9)
C1 0.033(9) 0.031(10) 0.028(9) 0.010(8) 0.018(8) 0.011(7)
C2 0.029(9) 0.047(10) 0.020(8) -0.005(8) 0.015(7) -0.003(8)
C3 0.016(11) 0.074(19) 0.016(10) -0.002(11) 0.002(9) -0.009(11)
C4 0.019(11) 0.058(17) 0.027(12) 0.005(11) 0.015(10) 0.006(11)
C5 0.013(10) 0.065(17) 0.014(9) -0.012(10) 0.002(8) 0.002(10)
C6 0.046(17) 0.09(3) 0.039(15) -0.015(17) 0.017(13) -0.011(16)
C6' 0.046(17) 0.09(3) 0.039(15) -0.015(17) 0.017(13) -0.011(16)
S1 0.044(4) 0.044(4) 0.037(3) -0.003(3) 0.013(3) 0.005(3)
O11 0.039(10) 0.045(11) 0.041(10) -0.009(8) 0.009(8) 0.015(9)
C23 0.063(19) 0.043(17) 0.032(13) -0.013(14) -0.013(13) 0.009(12)
C24 0.030(14) 0.050(19) 0.07(2) 0.004(12) 0.007(13) 0.014(15)
S2 0.058(6) 0.041(6) 0.032(5) 0.006(5) 0.010(4) 0.000(4)
O12 0.063(15) 0.047(14) 0.13(2) 0.034(12) -0.022(15) -0.020(15)
C25 0.07(2) 0.05(2) 0.17(4) 0.015(19) 0.02(3) -0.05(3)
C26 0.17(4) 0.08(3) 0.09(3) 0.02(3) 0.09(3) 0.01(2)
S2' 0.072(16) 0.057(15) 0.046(12) 0.001(12) 0.021(11) 0.000(11)
O12' 0.063(15) 0.047(14) 0.13(2) 0.034(12) -0.022(15) -0.020(15)
C25' 0.07(2) 0.05(2) 0.17(4) 0.015(19) 0.02(3) -0.05(3)
C26' 0.17(4) 0.08(3) 0.09(3) 0.02(3) 0.09(3) 0.01(2)
S3 0.042(3) 0.029(3) 0.034(3) -0.003(3) 0.003(3) 0.003(3)
O13 0.037(9) 0.036(10) 0.033(8) 0.016(8) 0.016(7) 0.013(7)
C27 0.054(17) 0.013(12) 0.08(2) -0.001(12) -0.006(15) 0.006(13)
C28 0.11(3) 0.06(2) 0.07(2) -0.01(2) 0.05(2) -0.009(17)
S4 0.040(3) 0.034(3) 0.037(3) 0.001(3) 0.013(3) 0.000(3)
O14 0.025(8) 0.042(10) 0.039(9) -0.012(7) 0.017(7) -0.007(8)
C29 0.040(15) 0.040(16) 0.068(19) -0.001(13) 0.014(14) -0.001(14)
C30 0.059(19) 0.034(16) 0.08(2) 0.011(14) 0.026(17) 0.000(15)
S5 0.040(5) 0.057(7) 0.039(5) 0.016(5) 0.022(4) 0.006(5)
O15 0.047(11) 0.070(13) 0.025(8) 0.008(10) 0.013(8) -0.003(8)
S5' 0.034(10) 0.041(12) 0.033(9) 0.008(8) 0.022(8) 0.001(8)
O15' 0.047(11) 0.070(13) 0.025(8) 0.008(10) 0.013(8) -0.003(8)
O1 0.080(15) 0.070(15) 0.026(9) -0.033(12) -0.004(10) 0.006(9)
O2 0.058(12) 0.077(15) 0.026(9) -0.023(11) 0.007(9) 0.020(9)
C13 0.028(12) 0.027(13) 0.034(13) -0.006(10) 0.008(10) -0.002(10)
C14 0.051(17) 0.08(2) 0.019(11) -0.017(16) 0.006(12) -0.005(13)
F1 0.22(2) 0.17(2) 0.19(2) -0.015(18) 0.145(19) 0.043(18)
F2 0.151(19) 0.143(18) 0.131(18) -0.087(15) 0.048(14) 0.021(15)
F3 0.128(17) 0.151(19) 0.114(16) -0.010(15) 0.041(14) 0.081(15)
O3 0.044(11) 0.047(12) 0.057(12) 0.004(9) 0.001(10) 0.000(10)
O4 0.041(11) 0.031(10) 0.066(13) -0.004(9) -0.017(10) 0.014(10)
C15 0.039(14) 0.046(17) 0.037(13) -0.006(13) 0.018(12) 0.007(12)
C16 0.052(17) 0.032(16) 0.055(17) -0.005(13) 0.010(14) -0.005(14)
F4 0.128(15) 0.036(10) 0.092(13) 0.000(10) -0.010(11) -0.002(10)
F5 0.074(12) 0.056(11) 0.109(14) 0.014(9) 0.018(11) -0.013(10)
F6 0.137(17) 0.081(14) 0.163(19) -0.012(12) 0.099(15) 0.031(13)
O5 0.076(14) 0.078(15) 0.031(9) 0.047(12) 0.029(10) 0.007(9)
O6 0.14(2) 0.020(10) 0.058(12) 0.003(11) 0.052(14) -0.001(9)
C17 0.041(10) 0.054(11) 0.036(9) -0.013(9) 0.026(8) -0.005(8)
C18 0.057(11) 0.046(11) 0.052(11) 0.006(9) 0.039(9) 0.001(9)
F7 0.096(13) 0.077(12) 0.082(12) 0.029(10) 0.048(11) 0.017(10)
F8 0.123(14) 0.050(10) 0.061(10) 0.004(10) 0.055(10) -0.002(8)
F9 0.089(12) 0.061(11) 0.108(13) 0.011(9) 0.075(11) 0.017(10)
O7 0.036(9) 0.053(12) 0.034(9) 0.012(8) 0.015(8) -0.006(8)
O8 0.044(11) 0.050(11) 0.033(9) 0.021(9) 0.020(8) 0.004(8)
C19 0.038(14) 0.019(12) 0.051(15) -0.003(10) 0.029(13) -0.015(11)
C20 0.047(16) 0.08(2) 0.025(12) 0.018(15) 0.019(12) 0.002(14)
F10 0.059(10) 0.109(14) 0.102(13) 0.003(10) 0.057(10) -0.021(11)
F11 0.150(18) 0.17(2) 0.117(17) 0.059(15) 0.098(15) 0.032(15)
F12 0.102(14) 0.155(18) 0.113(15) -0.009(13) 0.061(12) -0.095(14)
O9 0.079(16) 0.081(16) 0.060(13) -0.005(13) 0.054(12) 0.022(11)
O10 0.039(11) 0.117(18) 0.040(10) -0.014(11) 0.029(9) 0.010(11)
C21 0.049(11) 0.046(12) 0.060(11) 0.000(9) 0.034(9) 0.002(9)
C22 0.061(12) 0.052(12) 0.040(10) -0.002(10) 0.025(9) 0.010(9)
F13 0.097(13) 0.085(12) 0.085(11) 0.033(10) 0.064(11) 0.013(10)
F14 0.105(15) 0.141(17) 0.077(12) 0.011(12) 0.068(12) 0.022(12)
F15 0.104(14) 0.093(13) 0.098(13) -0.025(12) 0.069(12) -0.004(11)

loop_
_atom_type_symbol
_atom_type_description
_atom_type_scat_dispersion_real
_atom_type_scat_dispersion_imag
_atom_type_scat_source
C C 0.0033 0.0016 'International Tables Vol C Tables 4.2.6.8 and 6.1.1.4'
H H 0.0000 0.0000 'International Tables Vol C Tables 4.2.6.8 and 6.1.1.4'
Ag Ag -0.8971 1.1015 'International Tables Vol C Tables 4.2.6.8 and 6.1.1.4'
F F 0.0171 0.0103 'International Tables Vol C Tables 4.2.6.8 and 6.1.1.4'
O O 0.0106 0.0060 'International Tables Vol C Tables 4.2.6.8 and 6.1.1.4'
S S 0.1246 0.1234 'International Tables Vol C Tables 4.2.6.8 and 6.1.1.4'

loop_
_geom_angle_atom_site_label_1
_geom_angle_atom_site_label_2
_geom_angle_atom_site_label_3
_geom_angle_site_symmetry_1
_geom_angle_site_symmetry_3
_geom_angle
O8 Ag1 C1 4_454 . 173.3(8)
O8 Ag1 O11 4_454 . 86.9(6)
C1 Ag1 O11 . . 86.9(7)
O8 Ag1 Ag2 4_454 . 134.4(5)
C1 Ag1 Ag2 . . 51.3(6)
O11 Ag1 Ag2 . . 114.9(4)
O8 Ag1 Ag3 4_454 . 136.0(5)
C1 Ag1 Ag3 . . 47.9(6)
O11 Ag1 Ag3 . . 128.2(5)
Ag2 Ag1 Ag3 . . 60.20(6)
O8 Ag1 Ag4 4_454 . 123.7(5)
C1 Ag1 Ag4 . . 51.0(6)
O11 Ag1 Ag4 . . 67.5(5)
Ag2 Ag1 Ag4 . . 101.89(7)
Ag3 Ag1 Ag4 . . 64.28(6)
O8 Ag1 Ag5 4_454 4_454 80.3(5)
C1 Ag1 Ag5 . 4_454 101.7(6)
O11 Ag1 Ag5 . 4_454 130.7(4)
Ag2 Ag1 Ag5 . 4_454 107.64(7)
Ag3 Ag1 Ag5 . 4_454 57.18(5)
Ag4 Ag1 Ag5 . 4_454 80.76(7)
O8 Ag1 Ag6 4_454 4_454 93.5(5)
C1 Ag1 Ag6 . 4_454 92.9(5)
O11 Ag1 Ag6 . 4_454 174.5(4)
Ag2 Ag1 Ag6 . 4_454 61.20(6)
Ag3 Ag1 Ag6 . 4_454 54.20(5)
Ag4 Ag1 Ag6 . 4_454 116.44(7)
Ag5 Ag1 Ag6 4_454 4_454 54.66(5)
O3 Ag2 C1 . . 166.7(8)
O3 Ag2 O1 . . 88.8(9)
C1 Ag2 O1 . . 99.7(8)
O3 Ag2 Ag1 . . 120.7(6)
C1 Ag2 Ag1 . . 47.9(6)
O1 Ag2 Ag1 . . 144.4(6)
O3 Ag2 Ag3 . . 123.1(5)
C1 Ag2 Ag3 . . 48.0(5)
O1 Ag2 Ag3 . . 86.8(5)
Ag1 Ag2 Ag3 . . 61.07(6)
O3 Ag2 Ag6 . 4_454 74.3(5)
C1 Ag2 Ag6 . 4_454 93.0(6)
O1 Ag2 Ag6 . 4_454 111.5(5)
Ag1 Ag2 Ag6 . 4_454 64.26(6)
Ag3 Ag2 Ag6 . 4_454 55.36(5)
C1 Ag3 O5 . . 105.0(7)
C1 Ag3 C5 . 4_454 149.1(8)
O5 Ag3 C5 . 4_454 100.0(8)
C1 Ag3 O2 . . 103.1(8)
O5 Ag3 O2 . . 89.0(8)
C5 Ag3 O2 4_454 . 95.2(8)
C1 Ag3 Ag6 . 4_454 103.4(6)
O5 Ag3 Ag6 . 4_454 150.5(5)
C5 Ag3 Ag6 4_454 4_454 50.5(6)
O2 Ag3 Ag6 . 4_454 92.5(6)
C1 Ag3 Ag5 . 4_454 106.6(6)
O5 Ag3 Ag5 . 4_454 102.9(7)
C5 Ag3 Ag5 4_454 4_454 49.2(7)
O2 Ag3 Ag5 . 4_454 143.6(5)
Ag6 Ag3 Ag5 4_454 4_454 60.65(6)
C1 Ag3 Ag2 . . 50.4(6)
O5 Ag3 Ag2 . . 142.1(6)
C5 Ag3 Ag2 4_454 . 114.4(6)
O2 Ag3 Ag2 . . 73.1(5)
Ag6 Ag3 Ag2 4_454 . 65.47(6)
Ag5 Ag3 Ag2 4_454 . 111.41(7)
C1 Ag3 Ag1 . . 47.0(6)
O5 Ag3 Ag1 . . 130.2(5)
C5 Ag3 Ag1 4_454 . 102.5(6)
O2 Ag3 Ag1 . . 131.8(5)
Ag6 Ag3 Ag1 4_454 . 67.19(6)
Ag5 Ag3 Ag1 4_454 . 63.24(5)
Ag2 Ag3 Ag1 . . 58.72(6)
C1 Ag3 Ag4 . . 47.8(6)
O5 Ag3 Ag4 . . 72.4(5)
C5 Ag3 Ag4 4_454 . 127.2(7)
O2 Ag3 Ag4 . . 135.5(5)
Ag6 Ag3 Ag4 4_454 . 123.38(8)
Ag5 Ag3 Ag4 4_454 . 80.80(6)
Ag2 Ag3 Ag4 . . 97.03(7)
Ag1 Ag3 Ag4 . . 58.55(6)
O12 Ag4 C1 . . 135.4(8)
O12 Ag4 O6 . . 87.3(8)
C1 Ag4 O6 . . 114.8(7)
O12 Ag4 O14 . 4_454 104.5(7)
C1 Ag4 O14 . 4_454 114.1(7)
O6 Ag4 O14 . 4_454 88.0(7)
O12 Ag4 C2 . . 109.5(8)
C1 Ag4 C2 . . 27.2(7)
O6 Ag4 C2 . . 112.7(7)
O14 Ag4 C2 4_454 . 140.6(6)
O12 Ag4 Ag1 . . 133.4(7)
C1 Ag4 Ag1 . . 45.9(5)
O6 Ag4 Ag1 . . 138.4(6)
O14 Ag4 Ag1 4_454 . 75.4(4)
C2 Ag4 Ag1 . . 66.9(5)
O12 Ag4 Ag3 . . 167.7(7)
C1 Ag4 Ag3 . . 44.0(5)
O6 Ag4 Ag3 . . 83.6(5)
O14 Ag4 Ag3 4_454 . 83.5(4)
C2 Ag4 Ag3 . . 66.9(5)
Ag1 Ag4 Ag3 . . 57.17(5)
C5 Ag5 O7 . . 143.7(8)
C5 Ag5 O13 . . 101.4(7)
O7 Ag5 O13 . . 91.6(6)
C5 Ag5 O14 . . 130.4(7)
O7 Ag5 O14 . . 84.5(6)
O13 Ag5 O14 . . 82.8(6)
C5 Ag5 Ag6 . . 49.9(6)
O7 Ag5 Ag6 . . 100.3(5)
O13 Ag5 Ag6 . . 141.0(4)
O14 Ag5 Ag6 . . 135.0(4)
C5 Ag5 Ag3 . 4 51.4(6)
O7 Ag5 Ag3 . 4 137.0(4)
O13 Ag5 Ag3 . 4 129.3(4)
O14 Ag5 Ag3 . 4 87.6(4)
Ag6 Ag5 Ag3 . 4 58.43(6)
C5 Ag5 Ag7 . . 51.7(6)
O7 Ag5 Ag7 . . 97.6(5)
O13 Ag5 Ag7 . . 82.6(4)
O14 Ag5 Ag7 . . 165.3(4)
Ag6 Ag5 Ag7 . . 59.13(6)
Ag3 Ag5 Ag7 4 . 100.38(7)
C5 Ag5 Ag1 . 4 101.2(6)
O7 Ag5 Ag1 . 4 77.7(4)
O13 Ag5 Ag1 . 4 153.9(4)
O14 Ag5 Ag1 . 4 72.6(4)
Ag6 Ag5 Ag1 . 4 64.99(6)
Ag3 Ag5 Ag1 4 4 59.58(5)
Ag7 Ag5 Ag1 . 4 122.01(8)
C5 Ag6 O9 . . 139.3(9)
C5 Ag6 O4 . 4 114.2(9)
O9 Ag6 O4 . 4 92.5(9)
C5 Ag6 Ag3 . 4 52.6(5)
O9 Ag6 Ag3 . 4 147.1(6)
O4 Ag6 Ag3 4 4 109.3(6)
C5 Ag6 Ag5 . . 49.6(7)
O9 Ag6 Ag5 . . 102.3(6)
O4 Ag6 Ag5 4 . 163.7(6)
Ag3 Ag6 Ag5 4 . 60.92(6)
C5 Ag6 Ag7 . . 53.8(6)
O9 Ag6 Ag7 . . 89.0(6)
O4 Ag6 Ag7 4 . 110.6(4)
Ag3 Ag6 Ag7 4 . 105.11(7)
Ag5 Ag6 Ag7 . . 63.29(6)
C5 Ag6 Ag2 . 4 110.3(6)
O9 Ag6 Ag2 . 4 105.8(6)
O4 Ag6 Ag2 4 4 75.3(4)
Ag3 Ag6 Ag2 4 4 59.17(6)
Ag5 Ag6 Ag2 . 4 106.80(7)
Ag7 Ag6 Ag2 . 4 164.07(8)
C5 Ag6 Ag1 . 4 97.2(6)
O9 Ag6 Ag1 . 4 88.6(6)
O4 Ag6 Ag1 4 4 127.8(4)
Ag3 Ag6 Ag1 4 4 58.61(6)
Ag5 Ag6 Ag1 . 4 60.35(6)
Ag7 Ag6 Ag1 . 4 121.54(8)
Ag2 Ag6 Ag1 4 4 54.54(5)
O10 Ag7 O15 . . 88.5(7)
O10 Ag7 C5 . . 120.4(7)
O15 Ag7 C5 . . 137.8(8)
O10 Ag7 O11 . . 87.1(7)
O15 Ag7 O11 . . 86.8(7)
C5 Ag7 O11 . . 121.8(8)
O10 Ag7 C4 . . 147.6(7)
O15 Ag7 C4 . . 121.7(7)
C5 Ag7 C4 . . 28.6(7)
O11 Ag7 C4 . . 104.5(8)
O10 Ag7 Ag6 . . 75.1(5)
O15 Ag7 Ag6 . . 157.8(4)
C5 Ag7 Ag6 . . 48.2(5)
O11 Ag7 Ag6 . . 106.9(4)
C4 Ag7 Ag6 . . 72.6(5)
O10 Ag7 Ag5 . . 91.8(5)
O15 Ag7 Ag5 . . 109.1(5)
C5 Ag7 Ag5 . . 46.3(6)
O11 Ag7 Ag5 . . 164.0(4)
C4 Ag7 Ag5 . . 68.8(6)
Ag6 Ag7 Ag5 . . 57.59(6)
C2 C1 Ag1 . . 133.3(17)
C2 C1 Ag3 . . 141.0(17)
Ag1 C1 Ag3 . . 85.1(8)
C2 C1 Ag2 . . 107.4(19)
Ag1 C1 Ag2 . . 80.8(7)
Ag3 C1 Ag2 . . 81.6(7)
C2 C1 Ag4 . . 90.2(17)
Ag1 C1 Ag4 . . 83.1(8)
Ag3 C1 Ag4 . . 88.2(8)
Ag2 C1 Ag4 . . 161.6(11)
C1 C2 C3 . . 173(3)
C1 C2 Ag4 . . 62.6(15)
C3 C2 Ag4 . . 122.6(18)
C6 C3 C4 . . 124(2)
C6 C3 C2 . . 123(2)
C4 C3 C2 . . 112.4(19)
C5 C4 C3 . . 175(2)
C5 C4 Ag7 . . 70.9(14)
C3 C4 Ag7 . . 114.1(15)
C4 C5 Ag5 . . 132(2)
C4 C5 Ag6 . . 137(2)
Ag5 C5 Ag6 . . 80.5(8)
C4 C5 Ag3 . 4 128.6(18)
Ag5 C5 Ag3 . 4 79.4(7)
Ag6 C5 Ag3 . 4 76.8(7)
C4 C5 Ag7 . . 80.4(14)
Ag5 C5 Ag7 . . 82.0(8)
Ag6 C5 Ag7 . . 78.0(7)
Ag3 C5 Ag7 4 . 150.7(10)
C3 C6 C12 . . 122(3)
C3 C6 C7 . . 121(3)
C12 C6 C7 . . 117(3)
C8 C7 C6 . . 113(3)
C8 C7 H7A . . 109.1
C6 C7 H7A . . 109.1
C8 C7 H7B . . 109.1
C6 C7 H7B . . 109.1
H7A C7 H7B . . 107.8
C7 C8 C9 . . 116(4)
C7 C8 H8A . . 108.4
C9 C8 H8A . . 108.4
C7 C8 H8B . . 108.4
C9 C8 H8B . . 108.4
H8A C8 H8B . . 107.4
C10 C9 C8 . . 118(4)
C10 C9 H9A . . 107.8
C8 C9 H9A . . 107.8
C10 C9 H9B . . 107.8
C8 C9 H9B . . 107.8
H9A C9 H9B . . 107.1
C9 C10 C11 . . 125(4)
C9 C10 H10A . . 106.2
C11 C10 H10A . . 106.2
C9 C10 H10B . . 106.2
C11 C10 H10B . . 106.2
H10A C10 H10B . . 106.3
C12 C11 C10 . . 112(4)
C12 C11 H11A . . 109.2
C10 C11 H11A . . 109.2
C12 C11 H11B . . 109.2
C10 C11 H11B . . 109.2
H11A C11 H11B . . 107.9
C11 C12 C6 . . 108(3)
C11 C12 H12A . . 110.1
C6 C12 H12A . . 110.1
C11 C12 H12B . . 110.1
C6 C12 H12B . . 110.1
H12A C12 H12B . . 108.5
C8' C7' H7'1 . . 109.3
C8' C7' H7'2 . . 109.3
H7'1 C7' H7'2 . . 108.0
C7' C8' C9' . . 115(4)
C7' C8' H8'1 . . 108.6
C9' C8' H8'1 . . 108.6
C7' C8' H8'2 . . 108.6
C9' C8' H8'2 . . 108.6
H8'1 C8' H8'2 . . 107.5
C10' C9' C8' . . 118(4)
C10' C9' H9'1 . . 107.7
C8' C9' H9'1 . . 107.7
C10' C9' H9'2 . . 107.7
C8' C9' H9'2 . . 107.7
H9'1 C9' H9'2 . . 107.1
C9' C10' C11' . . 124(4)
C9' C10' H10C . . 106.2
C11' C10' H10C . . 106.2
C9' C10' H10D . . 106.2
C11' C10' H10D . . 106.2
H10C C10' H10D . . 106.4
C12' C11' C10' . . 113(4)
C12' C11' H11C . . 109.1
C10' C11' H11C . . 109.1
C12' C11' H11D . . 109.1
C10' C11' H11D . . 109.1
H11C C11' H11D . . 107.8
C11' C12' H12C . . 109.7
C11' C12' H12D . . 109.7
H12C C12' H12D . . 108.2
O11 S1 C23 . . 104.5(13)
O11 S1 C24 . . 102.7(13)
C23 S1 C24 . . 97.2(15)
S1 O11 Ag7 . . 120.0(11)
S1 O11 Ag1 . . 116.6(10)
Ag7 O11 Ag1 . . 91.8(6)
S1 C23 H23A . . 109.5
S1 C23 H23B . . 109.5
H23A C23 H23B . . 109.5
S1 C23 H23C . . 109.5
H23A C23 H23C . . 109.5
H23B C23 H23C . . 109.5
S1 C24 H24A . . 109.5
S1 C24 H24B . . 109.5
H24A C24 H24B . . 109.5
S1 C24 H24C . . 109.5
H24A C24 H24C . . 109.5
H24B C24 H24C . . 109.5
O12 S2 C26 . . 103.7(18)
O12 S2 C25 . . 104.9(14)
C26 S2 C25 . . 101.6(18)
S2 O12 Ag4 . . 116.3(12)
S2 C25 H25A . . 109.5
S2 C25 H25B . . 109.5
H25A C25 H25B . . 109.5
S2 C25 H25C . . 109.5
H25A C25 H25C . . 109.5
H25B C25 H25C . . 109.5
S2 C26 H26A . . 109.5
S2 C26 H26B . . 109.5
H26A C26 H26B . . 109.5
S2 C26 H26C . . 109.5
H26A C26 H26C . . 109.5
H26B C26 H26C . . 109.5
O13 S3 C27 . . 106.5(14)
O13 S3 C28 . . 104.4(14)
C27 S3 C28 . . 98.9(17)
S3 O13 Ag5 . . 129.2(9)
S3 C27 H27A . . 109.5
S3 C27 H27B . . 109.5
H27A C27 H27B . . 109.5
S3 C27 H27C . . 109.5
H27A C27 H27C . . 109.5
H27B C27 H27C . . 109.5
S3 C28 H28A . . 109.5
S3 C28 H28B . . 109.5
H28A C28 H28B . . 109.5
S3 C28 H28C . . 109.5
H28A C28 H28C . . 109.5
H28B C28 H28C . . 109.5
O14 S4 C30 . . 103.6(13)
O14 S4 C29 . . 105.3(12)
C30 S4 C29 . . 97.5(15)
S4 O14 Ag4 . 4 122.1(8)
S4 O14 Ag5 . . 115.2(8)
Ag4 O14 Ag5 4 . 104.8(6)
S4 C29 H29A . . 109.5
S4 C29 H29B . . 109.5
H29A C29 H29B . . 109.5
S4 C29 H29C . . 109.5
H29A C29 H29C . . 109.5
H29B C29 H29C . . 109.5
S4 C30 H30A . . 109.5
S4 C30 H30B . . 109.5
H30A C30 H30B . . 109.5
S4 C30 H30C . . 109.5
H30A C30 H30C . . 109.5
H30B C30 H30C . . 109.5
O15 S5 C31 . . 105.4(17)
O15 S5 C32 . . 98.8(17)
C31 S5 C32 . . 103(2)
S5 O15 Ag7 . . 138.6(10)
S5 C31 H31A . . 109.5
S5 C31 H31B . . 109.5
H31A C31 H31B . . 109.5
S5 C31 H31C . . 109.5
H31A C31 H31C . . 109.5
H31B C31 H31C . . 109.5
S5 C32 H32A . . 109.5
S5 C32 H32B . . 109.5
H32A C32 H32B . . 109.5
S5 C32 H32C . . 109.5
H32A C32 H32C . . 109.5
H32B C32 H32C . . 109.5
C31' S5' C32' . . 101(2)
S5' C31' H31D . . 109.5
S5' C31' H31E . . 109.5
H31D C31' H31E . . 109.5
S5' C31' H31F . . 109.5
H31D C31' H31F . . 109.5
H31E C31' H31F . . 109.5
S5' C32' H32D . . 109.5
S5' C32' H32E . . 109.5
H32D C32' H32E . . 109.5
S5' C32' H32F . . 109.5
H32D C32' H32F . . 109.5
H32E C32' H32F . . 109.5
C13 O1 Ag2 . . 112.5(17)
C13 O2 Ag3 . . 131.2(15)
O1 C13 O2 . . 128(2)
O1 C13 C14 . . 115(2)
O2 C13 C14 . . 116.6(19)
F1 C14 F2 . . 107.3(13)
F1 C14 F3 . . 107.5(12)
F2 C14 F3 . . 106.2(13)
F1 C14 C13 . . 108(2)
F2 C14 C13 . . 115.2(18)
F3 C14 C13 . . 112.2(18)
C15 O3 Ag2 . . 119.8(19)
C15 O4 Ag6 . 4_454 121.0(16)
O3 C15 O4 . . 127(3)
O3 C15 C16 . . 117(2)
O4 C15 C16 . . 116(2)
F5 C16 F6 . . 108.1(13)
F5 C16 F4 . . 108.4(12)
F6 C16 F4 . . 107.6(12)
F5 C16 C15 . . 110.3(17)
F6 C16 C15 . . 109.6(18)
F4 C16 C15 . . 112.7(17)
C17 O5 Ag3 . . 137.2(17)
C17 O6 Ag4 . . 114.0(16)
O5 C17 O6 . . 127(2)
O5 C17 C18 . . 117(2)
O6 C17 C18 . . 116(2)
F7 C18 F8 . . 109.2(12)
F7 C18 F9 . . 108.7(12)
F8 C18 F9 . . 107.6(12)
F7 C18 C17 . . 113.9(18)
F8 C18 C17 . . 108.4(16)
F9 C18 C17 . . 108.7(17)
C19 O7 Ag5 . . 124.2(15)
C19 O8 Ag1 . 4 126.5(16)
O8 C19 O7 . . 130(2)
O8 C19 C20 . . 115(2)
O7 C19 C20 . . 115(2)
F12 C20 F11 . . 108.1(12)
F12 C20 F10 . . 108.4(12)
F11 C20 F10 . . 107.4(12)
F12 C20 C19 . . 108.0(16)
F11 C20 C19 . . 111.6(18)
F10 C20 C19 . . 113.2(16)
C21 O9 Ag6 . . 115.8(19)
C21 O10 Ag7 . . 131.4(18)
O9 C21 O10 . . 127(3)
O9 C21 C22 . . 118(2)
O10 C21 C22 . . 113(2)
F13 C22 F14 . . 108.9(13)
F13 C22 F15 . . 107.9(13)
F14 C22 F15 . . 107.1(12)
F13 C22 C21 . . 111.6(18)
F14 C22 C21 . . 109.6(18)
F15 C22 C21 . . 111.6(18)

loop_
_geom_bond_atom_site_label_1
_geom_bond_atom_site_label_2
_geom_bond_site_symmetry_2
_geom_bond_distance
Ag1 O8 4_454 2.156(16)
Ag1 C1 . 2.16(2)
Ag1 O11 . 2.580(17)
Ag1 Ag2 . 2.879(3)
Ag1 Ag3 . 2.949(2)
Ag1 Ag4 . 2.993(3)
Ag1 Ag5 4_454 3.053(2)
Ag1 Ag6 4_454 3.184(2)
Ag2 O3 . 2.27(2)
Ag2 C1 . 2.28(2)
Ag2 O1 . 2.40(2)
Ag2 Ag3 . 2.924(2)
Ag2 Ag6 4_454 3.097(2)
Ag3 C1 . 2.20(2)
Ag3 O5 . 2.279(17)
Ag3 C5 4_454 2.29(2)
Ag3 O2 . 2.380(19)
Ag3 Ag6 4_454 2.801(2)
Ag3 Ag5 4_454 2.873(2)
Ag3 Ag4 . 3.161(3)
Ag4 O12 . 2.287(19)
Ag4 C1 . 2.34(2)
Ag4 O6 . 2.35(2)
Ag4 O14 4_454 2.409(16)
Ag4 C2 . 2.64(2)
Ag5 C5 . 2.21(3)
Ag5 O7 . 2.240(17)
Ag5 O13 . 2.356(15)
Ag5 O14 . 2.535(15)
Ag5 Ag6 . 2.866(2)
Ag5 Ag3 4 2.873(2)
Ag5 Ag7 . 3.032(3)
Ag5 Ag1 4 3.053(2)
Ag6 C5 . 2.22(2)
Ag6 O9 . 2.274(18)
Ag6 O4 4 2.286(18)
Ag6 Ag3 4 2.801(2)
Ag6 Ag7 . 2.914(2)
Ag6 Ag2 4 3.098(2)
Ag6 Ag1 4 3.184(2)
Ag7 O10 . 2.300(17)
Ag7 O15 . 2.389(18)
Ag7 C5 . 2.40(2)
Ag7 O11 . 2.449(18)
Ag7 C4 . 2.51(2)
C1 C2 . 1.21(3)
C2 C3 . 1.46(3)
C3 C6 . 1.34(4)
C3 C4 . 1.45(3)
C4 C5 . 1.22(3)
C5 Ag3 4 2.29(2)
C6 C12 . 1.57(4)
C6 C7 . 1.59(5)
C7 C8 . 1.47(5)
C7 H7A . 0.9900
C7 H7B . 0.9900
C8 C9 . 1.50(6)
C8 H8A . 0.9900
C8 H8B . 0.9900
C9 C10 . 1.46(5)
C9 H9A . 0.9900
C9 H9B . 0.9900
C10 C11 . 1.47(6)
C10 H10A . 0.9900
C10 H10B . 0.9900
C11 C12 . 1.47(5)
C11 H11A . 0.9900
C11 H11B . 0.9900
C12 H12A . 0.9900
C12 H12B . 0.9900
C7' C8' . 1.47(5)
C7' H7'1 . 0.9900
C7' H7'2 . 0.9900
C8' C9' . 1.50(6)
C8' H8'1 . 0.9900
C8' H8'2 . 0.9900
C9' C10' . 1.46(5)
C9' H9'1 . 0.9900
C9' H9'2 . 0.9900
C10' C11' . 1.47(6)
C10' H10C . 0.9900
C10' H10D . 0.9900
C11' C12' . 1.47(5)
C11' H11C . 0.9900
C11' H11D . 0.9900
C12' H12C . 0.9900
C12' H12D . 0.9900
S1 O11 . 1.521(19)
S1 C23 . 1.74(3)
S1 C24 . 1.78(3)
C23 H23A . 0.9800
C23 H23B . 0.9800
C23 H23C . 0.9800
C24 H24A . 0.9800
C24 H24B . 0.9800
C24 H24C . 0.9800
S2 O12 . 1.55(2)
S2 C26 . 1.70(4)
S2 C25 . 1.79(3)
C25 H25A . 0.9800
C25 H25B . 0.9800
C25 H25C . 0.9800
C26 H26A . 0.9800
C26 H26B . 0.9800
C26 H26C . 0.9800
S3 O13 . 1.504(17)
S3 C27 . 1.72(2)
S3 C28 . 1.80(4)
C27 H27A . 0.9800
C27 H27B . 0.9800
C27 H27C . 0.9800
C28 H28A . 0.9800
C28 H28B . 0.9800
C28 H28C . 0.9800
S4 O14 . 1.506(18)
S4 C30 . 1.72(3)
S4 C29 . 1.78(3)
O14 Ag4 4 2.409(16)
C29 H29A . 0.9800
C29 H29B . 0.9800
C29 H29C . 0.9800
C30 H30A . 0.9800
C30 H30B . 0.9800
C30 H30C . 0.9800
S5 O15 . 1.51(2)
S5 C31 . 1.83(4)
S5 C32 . 1.84(4)
C31 H31A . 0.9800
C31 H31B . 0.9800
C31 H31C . 0.9800
C32 H32A . 0.9800
C32 H32B . 0.9800
C32 H32C . 0.9800
S5' C31' . 1.83(4)
S5' C32' . 1.84(4)
C31' H31D . 0.9800
C31' H31E . 0.9800
C31' H31F . 0.9800
C32' H32D . 0.9800
C32' H32E . 0.9800
C32' H32F . 0.9800
O1 C13 . 1.23(3)
O2 C13 . 1.24(3)
C13 C14 . 1.51(3)
C14 F1 . 1.287(13)
C14 F2 . 1.289(13)
C14 F3 . 1.291(13)
O3 C15 . 1.20(3)
O4 C15 . 1.24(3)
O4 Ag6 4_454 2.286(18)
C15 C16 . 1.55(3)
C16 F5 . 1.283(13)
C16 F6 . 1.286(13)
C16 F4 . 1.288(13)
O5 C17 . 1.19(3)
O6 C17 . 1.31(3)
C17 C18 . 1.54(3)
C18 F7 . 1.276(12)
C18 F8 . 1.283(13)
C18 F9 . 1.293(12)
O7 C19 . 1.26(3)
O8 C19 . 1.20(3)
O8 Ag1 4 2.156(16)
C19 C20 . 1.58(3)
C20 F12 . 1.281(13)
C20 F11 . 1.285(13)
C20 F10 . 1.289(13)
O9 C21 . 1.25(4)
O10 C21 . 1.30(4)
C21 C22 . 1.52(3)
C22 F13 . 1.283(13)
C22 F14 . 1.286(13)
C22 F15 . 1.293(13)

loop_
_geom_torsion_atom_site_label_1
_geom_torsion_atom_site_label_2
_geom_torsion_atom_site_label_3
_geom_torsion_atom_site_label_4
_geom_torsion_site_symmetry_1
_geom_torsion_site_symmetry_4
_geom_torsion
Ag1 C1 C2 Ag4 . . 81(2)
Ag3 C1 C2 Ag4 . . -87(3)
Ag2 C1 C2 Ag4 . . 174.4(14)
Ag4 C2 C3 C6 . . 65(3)
Ag4 C2 C3 C4 . . -108(2)
C6 C3 C4 Ag7 . . -168(3)
C2 C3 C4 Ag7 . . 5(3)
Ag7 C4 C5 Ag5 . . -70.1(19)
Ag7 C4 C5 Ag6 . . 60(2)
Ag7 C4 C5 Ag3 . 4 176(2)
C4 C3 C6 C12 . . 171(3)
C2 C3 C6 C12 . . -1(5)
C4 C3 C6 C7 . . 0(5)
C2 C3 C6 C7 . . -172(3)
C3 C6 C7 C8 . . -163(4)
C12 C6 C7 C8 . . 26(5)
C6 C7 C8 C9 . . 51(5)
C7 C8 C9 C10 . . -81(5)
C8 C9 C10 C11 . . 53(6)
C9 C10 C11 C12 . . -48(6)
C10 C11 C12 C6 . . 76(4)
C3 C6 C12 C11 . . 99(4)
C7 C6 C12 C11 . . -90(4)
C7' C8' C9' C10' . . -37(8)
C8' C9' C10' C11' . . 38(10)
C9' C10' C11' C12' . . -83(7)
C23 S1 O11 Ag7 . . -180.0(13)
C24 S1 O11 Ag7 . . -79.0(15)
C23 S1 O11 Ag1 . . 70.7(15)
C24 S1 O11 Ag1 . . 171.7(14)
C26 S2 O12 Ag4 . . 90.1(17)
C25 S2 O12 Ag4 . . -163.7(16)
C27 S3 O13 Ag5 . . -166.7(15)
C28 S3 O13 Ag5 . . -62.6(17)
C30 S4 O14 Ag4 . 4 -145.1(13)
C29 S4 O14 Ag4 . 4 -43.3(15)
C30 S4 O14 Ag5 . . 86.0(14)
C29 S4 O14 Ag5 . . -172.2(12)
C31 S5 O15 Ag7 . . 22(3)
C32 S5 O15 Ag7 . . -84(2)
Ag2 O1 C13 O2 . . -14(4)
Ag2 O1 C13 C14 . . 166.6(16)
Ag3 O2 C13 O1 . . -14(5)
Ag3 O2 C13 C14 . . 165.3(17)
O1 C13 C14 F1 . . 124(3)
O2 C13 C14 F1 . . -56(3)
O1 C13 C14 F2 . . 4(3)
O2 C13 C14 F2 . . -176(2)
O1 C13 C14 F3 . . -118(3)
O2 C13 C14 F3 . . 63(3)
Ag2 O3 C15 O4 . . 36(4)
Ag2 O3 C15 C16 . . -139.0(18)
Ag6 O4 C15 O3 4_454 . 10(4)
Ag6 O4 C15 C16 4_454 . -174.9(15)
O3 C15 C16 F5 . . -142(2)
O4 C15 C16 F5 . . 43(3)
O3 C15 C16 F6 . . 99(3)
O4 C15 C16 F6 . . -76(3)
O3 C15 C16 F4 . . -21(3)
O4 C15 C16 F4 . . 164(2)
Ag3 O5 C17 O6 . . 28(5)
Ag3 O5 C17 C18 . . -160.2(19)
Ag4 O6 C17 O5 . . -31(4)
Ag4 O6 C17 C18 . . 157.2(15)
O5 C17 C18 F7 . . 160(2)
O6 C17 C18 F7 . . -27(3)
O5 C17 C18 F8 . . -78(3)
O6 C17 C18 F8 . . 95(2)
O5 C17 C18 F9 . . 39(3)
O6 C17 C18 F9 . . -148(2)
Ag1 O8 C19 O7 4 . 3(4)
Ag1 O8 C19 C20 4 . -174.6(13)
Ag5 O7 C19 O8 . . 8(4)
Ag5 O7 C19 C20 . . -174.9(13)
O8 C19 C20 F12 . . 75(2)
O7 C19 C20 F12 . . -103(2)
O8 C19 C20 F11 . . -44(2)
O7 C19 C20 F11 . . 139(2)
O8 C19 C20 F10 . . -164.9(19)
O7 C19 C20 F10 . . 17(3)
Ag6 O9 C21 O10 . . 14(4)
Ag6 O9 C21 C22 . . 178.9(16)
Ag7 O10 C21 O9 . . -12(5)
Ag7 O10 C21 C22 . . -177.7(16)
O9 C21 C22 F13 . . 145(2)
O10 C21 C22 F13 . . -48(3)
O9 C21 C22 F14 . . 24(3)
O10 C21 C22 F14 . . -169(2)
O9 C21 C22 F15 . . -94(3)
O10 C21 C22 F15 . . 73(3)
